data_7020107
loop_
_publ_author_name
'Warren, Mark R.'
'Brayshaw, Simon K.'
'Hatcher, Lauren E.'
'Johnson, Andrew L.'
'Schiffers, Stefanie'
'Warren, Anna J.'
'Teat, Simon J.'
'Warren, John E.'
'Woodall, Christopher H.'
'Raithby, Paul R.'

_publ_section_title
;
 Photoactivated linkage isomerism in single crystals of nickel, palladium
 and platinum di-nitro complexes - a photocrystallographic investigation.
;
_journal_issue 42
_journal_name_full 'Dalton transactions (Cambridge, England : 2003)'
_journal_page_first 13173
_journal_page_last 13179
_journal_paper_doi 10.1039/c2dt30314k
_journal_volume 41
_journal_year 2012
_chemical_formula_moiety 'C12 H30 N2 Ni O4 P2'
_chemical_formula_sum 'C12 H30 N2 Ni O4 P2'
_chemical_formula_weight 387.03
_chemical_name_common
;
bis-(Triethylphosphine)dinitro-nickel(II)
;
_chemical_name_systematic
;
?
;
_space_group_IT_number 14
_symmetry_cell_setting monoclinic
_symmetry_space_group_name_Hall '-P 2ybc'
_symmetry_space_group_name_H-M 'P 1 21/c 1'
_atom_sites_solution_hydrogens geom
_atom_sites_solution_primary direct
_atom_sites_solution_secondary difmap
_audit_creation_method SHELXL-97
_cell_angle_alpha 90.00
_cell_angle_beta 95.15(4)
_cell_angle_gamma 90.00
_cell_formula_units_Z 2
_cell_length_a 7.839(4)
_cell_length_b 7.814(4)
_cell_length_c 15.152(11)
_cell_measurement_reflns_used 9601
_cell_measurement_temperature 100(2)
_cell_measurement_theta_max 29.77
_cell_measurement_theta_min 3.60
_cell_volume 924.4(9)
_computing_cell_refinement 'Bruker SAINT'
_computing_data_collection 'Bruker APEX2'
_computing_data_reduction 'Bruker SAINT'
_computing_structure_refinement 'SHELXL-97 (Sheldrick, 2008)'
_computing_structure_solution 'SHELXS-97 (Sheldrick, 2008)'
_diffrn_ambient_temperature 100(2)
_diffrn_measured_fraction_theta_full 0.965
_diffrn_measured_fraction_theta_max 0.965
_diffrn_measurement_device_type 'Bruker APEX-II CCD'
_diffrn_measurement_method '\f and \w scans'
_diffrn_radiation_monochromator 'Silicon 111'
_diffrn_radiation_source 'beamline 9.8, DLS'
_diffrn_radiation_type synchrotron
_diffrn_radiation_wavelength 0.69450
_diffrn_reflns_av_R_equivalents 0.0523
_diffrn_reflns_av_sigmaI/netI 0.0499
_diffrn_reflns_limit_h_max 10
_diffrn_reflns_limit_h_min -10
_diffrn_reflns_limit_k_max 11
_diffrn_reflns_limit_k_min -11
_diffrn_reflns_limit_l_max 21
_diffrn_reflns_limit_l_min -21
_diffrn_reflns_number 9601
_diffrn_reflns_theta_full 29.77
_diffrn_reflns_theta_max 29.77
_diffrn_reflns_theta_min 3.60
_diffrn_standards_decay_% 0
_diffrn_standards_interval_count 0
_diffrn_standards_interval_time 0
_diffrn_standards_number 0
_exptl_absorpt_coefficient_mu 1.237
_exptl_absorpt_correction_T_max 0.9638
_exptl_absorpt_correction_T_min 0.9408
_exptl_absorpt_correction_type multi-scan
_exptl_absorpt_process_details
;
SADABS-2008/1 -
Bruker AXS area detector scaling and absorption correction
;
_exptl_crystal_colour yellow
_exptl_crystal_density_diffrn 1.390
_exptl_crystal_density_method 'not measured'
_exptl_crystal_description plate
_exptl_crystal_F_000 412
_exptl_crystal_size_max 0.05
_exptl_crystal_size_mid 0.05
_exptl_crystal_size_min 0.03
_refine_diff_density_max 0.592
_refine_diff_density_min -0.445
_refine_diff_density_rms 0.109
_refine_ls_extinction_method none
_refine_ls_goodness_of_fit_ref 1.206
_refine_ls_hydrogen_treatment constr
_refine_ls_matrix_type full
_refine_ls_number_parameters 100
_refine_ls_number_reflns 2731
_refine_ls_number_restraints 0
_refine_ls_restrained_S_all 1.206
_refine_ls_R_factor_all 0.0494
_refine_ls_R_factor_gt 0.0443
_refine_ls_shift/su_max 0.000
_refine_ls_shift/su_mean 0.000
_refine_ls_structure_factor_coef Fsqd
_refine_ls_weighting_details 'calc w=1/[\s^2^(Fo^2^)+(0.0216P)^2^+0.7284P] where P=(Fo^2^+2Fc^2^)/3'
_refine_ls_weighting_scheme calc
_refine_ls_wR_factor_gt 0.0929
_refine_ls_wR_factor_ref 0.0946
_reflns_number_gt 2332
_reflns_number_total 2731
_reflns_threshold_expression >2sigma(I)
_cod_data_source_file c2dt30314k.txt
_cod_data_source_block 1_GS
_cod_original_sg_symbol_H-M P2(1)/c
_cod_database_code 7020107

loop_
_symmetry_equiv_pos_as_xyz
'x, y, z'
'-x, y+1/2, -z+1/2'
'-x, -y, -z'
'x, -y-1/2, z-1/2'

loop_
_atom_site_label
_atom_site_type_symbol
_atom_site_fract_x
_atom_site_fract_y
_atom_site_fract_z
_atom_site_U_iso_or_equiv
_atom_site_adp_type
_atom_site_occupancy
_atom_site_symmetry_multiplicity
_atom_site_calc_flag
_atom_site_refinement_flags
Ni1 Ni 0.5000 0.0000 0.0000 0.01311(11) Uani 1 2 d S
P1 P 0.70737(7) -0.15152(7) 0.07430(3) 0.01396(13) Uani 1 1 d .
O1 O 0.2971(2) -0.2784(2) -0.01775(12) 0.0275(4) Uani 1 1 d .
N1 N 0.3343(2) -0.1556(2) 0.03154(12) 0.0164(4) Uani 1 1 d .
C1 C 0.6383(3) -0.3436(3) 0.12994(15) 0.0201(4) Uani 1 1 d .
H1A H 0.5485 -0.3107 0.1687 0.024 Uiso 1 1 calc R
H1B H 0.5853 -0.4229 0.0844 0.024 Uiso 1 1 calc R
O2 O 0.2675(2) -0.1352(2) 0.10127(11) 0.0271(4) Uani 1 1 d .
C2 C 0.7790(3) -0.4396(3) 0.18581(17) 0.0269(5) Uani 1 1 d .
H2A H 0.8683 -0.4746 0.1482 0.040 Uiso 1 1 calc R
H2B H 0.7302 -0.5413 0.2119 0.040 Uiso 1 1 calc R
H2C H 0.8288 -0.3647 0.2332 0.040 Uiso 1 1 calc R
C3 C 0.8223(3) -0.0214(3) 0.16028(14) 0.0199(4) Uani 1 1 d .
H3A H 0.9089 -0.0930 0.1945 0.024 Uiso 1 1 calc R
H3B H 0.8831 0.0722 0.1322 0.024 Uiso 1 1 calc R
C4 C 0.7003(3) 0.0553(3) 0.22338(15) 0.0261(5) Uani 1 1 d .
H4A H 0.6161 0.1284 0.1898 0.039 Uiso 1 1 calc R
H4B H 0.7660 0.1236 0.2688 0.039 Uiso 1 1 calc R
H4C H 0.6409 -0.0372 0.2518 0.039 Uiso 1 1 calc R
C5 C 0.8684(3) -0.2215(3) 0.00312(15) 0.0192(4) Uani 1 1 d .
H5A H 0.9262 -0.1198 -0.0193 0.023 Uiso 1 1 calc R
H5B H 0.9558 -0.2903 0.0385 0.023 Uiso 1 1 calc R
C6 C 0.7937(3) -0.3276(3) -0.07525(16) 0.0251(5) Uani 1 1 d .
H6A H 0.7519 -0.4369 -0.0539 0.038 Uiso 1 1 calc R
H6B H 0.8826 -0.3492 -0.1154 0.038 Uiso 1 1 calc R
H6C H 0.6986 -0.2651 -0.1069 0.038 Uiso 1 1 calc R

loop_
_atom_site_aniso_label
_atom_site_aniso_U_11
_atom_site_aniso_U_22
_atom_site_aniso_U_33
_atom_site_aniso_U_23
_atom_site_aniso_U_13
_atom_site_aniso_U_12
Ni1 0.01128(19) 0.0138(2) 0.01434(18) 0.00126(14) 0.00182(13) -0.00108(14)
P1 0.0125(3) 0.0146(3) 0.0149(2) 0.00011(19) 0.00137(19) -0.0002(2)
O1 0.0265(9) 0.0193(9) 0.0359(10) 0.0002(7) -0.0020(7) -0.0048(7)
N1 0.0128(8) 0.0173(9) 0.0185(9) 0.0042(7) -0.0021(7) 0.0022(7)
C1 0.0194(11) 0.0181(11) 0.0226(11) 0.0052(8) 0.0005(8) -0.0011(8)
O2 0.0215(9) 0.0348(10) 0.0259(9) 0.0093(7) 0.0066(7) 0.0004(7)
C2 0.0282(13) 0.0232(12) 0.0285(12) 0.0090(10) -0.0025(10) 0.0052(10)
C3 0.0202(11) 0.0209(11) 0.0178(10) -0.0027(8) -0.0025(8) -0.0001(9)
C4 0.0362(14) 0.0259(12) 0.0163(11) -0.0041(9) 0.0032(9) 0.0044(11)
C5 0.0152(10) 0.0204(11) 0.0225(11) -0.0010(9) 0.0049(8) 0.0007(8)
C6 0.0293(13) 0.0223(12) 0.0243(11) -0.0047(9) 0.0057(10) 0.0004(10)

loop_
_atom_type_symbol
_atom_type_description
_atom_type_scat_dispersion_real
_atom_type_scat_dispersion_imag
_atom_type_scat_source
C C 0.0033 0.0016 'International Tables Vol C Tables 4.2.6.8 and 6.1.1.4'
H H 0.0000 0.0000 'International Tables Vol C Tables 4.2.6.8 and 6.1.1.4'
N N 0.0061 0.0033 'International Tables Vol C Tables 4.2.6.8 and 6.1.1.4'
O O 0.0106 0.0060 'International Tables Vol C Tables 4.2.6.8 and 6.1.1.4'
P P 0.1023 0.0942 'International Tables Vol C Tables 4.2.6.8 and 6.1.1.4'
Ni Ni 0.3393 1.1124 'International Tables Vol C Tables 4.2.6.8 and 6.1.1.4'

loop_
_geom_angle_atom_site_label_1
_geom_angle_atom_site_label_2
_geom_angle_atom_site_label_3
_geom_angle
_geom_angle_site_symmetry_1
_geom_angle_site_symmetry_3
N1 Ni1 N1 180.00(15) 3_655 .
N1 Ni1 P1 90.99(6) 3_655 3_655
N1 Ni1 P1 89.01(6) . 3_655
N1 Ni1 P1 89.01(6) 3_655 .
N1 Ni1 P1 90.99(6) . .
P1 Ni1 P1 180.00(3) 3_655 .
C5 P1 C3 105.47(11) . .
C5 P1 C1 106.08(11) . .
C3 P1 C1 106.03(11) . .
C5 P1 Ni1 111.94(9) . .
C3 P1 Ni1 110.79(9) . .
C1 P1 Ni1 115.83(8) . .
O2 N1 O1 121.63(19) . .
O2 N1 Ni1 119.54(16) . .
O1 N1 Ni1 118.82(15) . .
C2 C1 P1 115.48(17) . .
C2 C1 H1A 108.4 . .
P1 C1 H1A 108.4 . .
C2 C1 H1B 108.4 . .
P1 C1 H1B 108.4 . .
H1A C1 H1B 107.5 . .
C1 C2 H2A 109.5 . .
C1 C2 H2B 109.5 . .
H2A C2 H2B 109.5 . .
C1 C2 H2C 109.5 . .
H2A C2 H2C 109.5 . .
H2B C2 H2C 109.5 . .
C4 C3 P1 111.55(17) . .
C4 C3 H3A 109.3 . .
P1 C3 H3A 109.3 . .
C4 C3 H3B 109.3 . .
P1 C3 H3B 109.3 . .
H3A C3 H3B 108.0 . .
C3 C4 H4A 109.5 . .
C3 C4 H4B 109.5 . .
H4A C4 H4B 109.5 . .
C3 C4 H4C 109.5 . .
H4A C4 H4C 109.5 . .
H4B C4 H4C 109.5 . .
C6 C5 P1 112.85(16) . .
C6 C5 H5A 109.0 . .
P1 C5 H5A 109.0 . .
C6 C5 H5B 109.0 . .
P1 C5 H5B 109.0 . .
H5A C5 H5B 107.8 . .
C5 C6 H6A 109.5 . .
C5 C6 H6B 109.5 . .
H6A C6 H6B 109.5 . .
C5 C6 H6C 109.5 . .
H6A C6 H6C 109.5 . .
H6B C6 H6C 109.5 . .

loop_
_geom_bond_atom_site_label_1
_geom_bond_atom_site_label_2
_geom_bond_distance
_geom_bond_site_symmetry_2
Ni1 N1 1.8725(19) 3_655
Ni1 N1 1.8725(19) .
Ni1 P1 2.2325(10) 3_655
Ni1 P1 2.2325(10) .
P1 C5 1.817(2) .
P1 C3 1.825(2) .
P1 C1 1.828(2) .
O1 N1 1.234(2) .
N1 O2 1.231(2) .
C1 C2 1.526(3) .
C1 H1A 0.9900 .
C1 H1B 0.9900 .
C2 H2A 0.9800 .
C2 H2B 0.9800 .
C2 H2C 0.9800 .
C3 C4 1.533(3) .
C3 H3A 0.9900 .
C3 H3B 0.9900 .
C4 H4A 0.9800 .
C4 H4B 0.9800 .
C4 H4C 0.9800 .
C5 C6 1.522(3) .
C5 H5A 0.9900 .
C5 H5B 0.9900 .
C6 H6A 0.9800 .
C6 H6B 0.9800 .
C6 H6C 0.9800 .

loop_
_geom_torsion_atom_site_label_1
_geom_torsion_atom_site_label_2
_geom_torsion_atom_site_label_3
_geom_torsion_atom_site_label_4
_geom_torsion
_geom_torsion_site_symmetry_1
N1 Ni1 P1 C5 -58.52(10) 3_655
N1 Ni1 P1 C5 121.48(10) .
P1 Ni1 P1 C5 34(100) 3_655
N1 Ni1 P1 C3 58.91(11) 3_655
N1 Ni1 P1 C3 -121.09(11) .
P1 Ni1 P1 C3 151(100) 3_655
N1 Ni1 P1 C1 179.70(10) 3_655
N1 Ni1 P1 C1 -0.30(10) .
P1 Ni1 P1 C1 -88(100) 3_655
N1 Ni1 N1 O2 172(100) 3_655
P1 Ni1 N1 O2 -91.69(16) 3_655
P1 Ni1 N1 O2 88.31(16) .
N1 Ni1 N1 O1 -7(100) 3_655
P1 Ni1 N1 O1 89.58(16) 3_655
P1 Ni1 N1 O1 -90.42(16) .
C5 P1 C1 C2 59.2(2) .
C3 P1 C1 C2 -52.6(2) .
Ni1 P1 C1 C2 -175.93(15) .
C5 P1 C3 C4 177.03(16) .
C1 P1 C3 C4 -70.72(19) .
Ni1 P1 C3 C4 55.72(18) .
C3 P1 C5 C6 -177.90(17) .
C1 P1 C5 C6 69.90(19) .
Ni1 P1 C5 C6 -57.33(18) .
